data_7116119
loop_
_publ_author_name
'Arash Mouradzadegun'
'Fatemeh Abadast'

_publ_section_title
;
 An improved organic/inorganic solid receptor for colorimetric
 cyanide-chemosensing in water: towards new mechanism aspects, simplistic
 use and portability
;
_journal_name_full Chem.Commun.
_journal_page_first 15983
_journal_paper_doi 10.1039/C4cc06756H
_journal_volume 50
_journal_year 2014
_chemical_formula_sum 'C26 H21 N O3'
_chemical_formula_weight 395.44
_chemical_melting_point 401.0(10)
_chemical_name_systematic
;
 ?
;
_space_group_IT_number 61
_symmetry_cell_setting orthorhombic
_symmetry_space_group_name_Hall '-P 2ac 2ab'
_symmetry_space_group_name_H-M 'P b c a'
_atom_sites_solution_hydrogens geom
_atom_sites_solution_primary direct
_atom_sites_solution_secondary difmap
_audit_creation_method SHELXL-97
_cell_angle_alpha 90.00
_cell_angle_beta 90.00
_cell_angle_gamma 90.00
_cell_formula_units_Z 8
_cell_length_a 7.4208(15)
_cell_length_b 19.207(4)
_cell_length_c 29.746(6)
_cell_measurement_temperature 298(2)
_cell_volume 4239.7(15)
_computing_cell_refinement 'X-AREA (Stoe & Cie, 2005)'
_computing_data_collection 'X-AREA (Stoe & Cie, 2005)'
_computing_data_reduction 'X-AREA (Stoe & Cie, 2005)'
_computing_molecular_graphics 'ORTEP-3 (Farrugia, 1997)'
_computing_publication_material 'WinGX (Farrugia, 1999)'
_computing_structure_refinement 'SHELXTL (Sheldrick, 2008)'
_computing_structure_solution 'SHELXTL (Sheldrick, 2008)'
_diffrn_ambient_temperature 298(2)
_diffrn_measured_fraction_theta_full 0.999
_diffrn_measured_fraction_theta_max 0.999
_diffrn_measurement_device_type 'Stoe IPDS-II'
_diffrn_measurement_method 'rotation method'
_diffrn_radiation_monochromator graphite
_diffrn_radiation_source 'fine-focus sealed tube'
_diffrn_radiation_type MoK\a
_diffrn_radiation_wavelength 0.71073
_diffrn_reflns_av_R_equivalents 0.0659
_diffrn_reflns_av_sigmaI/netI 0.1458
_diffrn_reflns_limit_h_max 8
_diffrn_reflns_limit_h_min -8
_diffrn_reflns_limit_k_max 22
_diffrn_reflns_limit_k_min -22
_diffrn_reflns_limit_l_max 33
_diffrn_reflns_limit_l_min -35
_diffrn_reflns_number 15918
_diffrn_reflns_theta_full 25.00
_diffrn_reflns_theta_max 25.00
_diffrn_reflns_theta_min 2.52
_exptl_absorpt_coefficient_mu 0.081
_exptl_absorpt_correction_type none
_exptl_crystal_colour yellow
_exptl_crystal_density_diffrn 1.239
_exptl_crystal_density_method 'not measured'
_exptl_crystal_description irregular
_exptl_crystal_F_000 1664
_exptl_crystal_size_max 0.26
_exptl_crystal_size_mid 0.18
_exptl_crystal_size_min 0.10
_refine_diff_density_max 0.257
_refine_diff_density_min -0.237
_refine_diff_density_rms 0.032
_refine_ls_extinction_method none
_refine_ls_goodness_of_fit_ref 0.724
_refine_ls_hydrogen_treatment constr
_refine_ls_matrix_type full
_refine_ls_number_parameters 259
_refine_ls_number_reflns 3729
_refine_ls_number_restraints 0
_refine_ls_restrained_S_all 0.724
_refine_ls_R_factor_all 0.1727
_refine_ls_R_factor_gt 0.0550
_refine_ls_shift/su_max 0.001
_refine_ls_shift/su_mean 0.000
_refine_ls_structure_factor_coef Fsqd
_refine_ls_weighting_details 'calc w=1/[\s^2^(Fo^2^)+(0.0638P)^2^+0.0000P] where P=(Fo^2^+2Fc^2^)/3'
_refine_ls_weighting_scheme calc
_refine_ls_wR_factor_gt 0.1200
_refine_ls_wR_factor_ref 0.1450
_reflns_number_gt 1195
_reflns_number_total 3729
_reflns_threshold_expression >2\s(I)
_cod_data_source_file c4cc06756h3.cif
_cod_data_source_block o+pbca
_cod_depositor_comments
;
The following automatic conversions were performed:

'_chemical_melting_point' value '400-402' was changed to '401.0(10)'
- the average value was taken and precision was estimated.

Automatic conversion script
Id: cif_fix_values 2827 2014-09-09 07:05:25Z andrius 
;
_cod_original_sg_symbol_H-M 'Pbca '
_cod_database_code 7116119

loop_
_symmetry_equiv_pos_as_xyz
'x, y, z'
'-x+1/2, -y, z+1/2'
'x+1/2, -y+1/2, -z'
'-x, y+1/2, -z+1/2'
'-x, -y, -z'
'x-1/2, y, -z-1/2'
'-x-1/2, y-1/2, z'
'x, -y-1/2, z-1/2'

loop_
_atom_site_label
_atom_site_type_symbol
_atom_site_fract_x
_atom_site_fract_y
_atom_site_fract_z
_atom_site_U_iso_or_equiv
_atom_site_adp_type
_atom_site_occupancy
_atom_site_symmetry_multiplicity
_atom_site_calc_flag
_atom_site_refinement_flags
C2 C 0.9062(5) 0.3526(2) 0.02062(13) 0.143(3) Uani 1 1 d G
C3 C 0.9065(5) 0.2823(3) 0.00960(8) 0.135(2) Uani 1 1 d G
H3 H 0.9267 0.2685 -0.0199 0.162 Uiso 1 1 calc R
C4 C 0.8764(4) 0.23261(17) 0.04273(11) 0.1115(18) Uani 1 1 d G
H4 H 0.8766 0.1856 0.0354 0.134 Uiso 1 1 calc R
C5 C 0.8461(4) 0.25323(15) 0.08688(10) 0.0732(11) Uani 1 1 d G
C6 C 0.8459(4) 0.32356(17) 0.09790(10) 0.0956(15) Uani 1 1 d G
H6 H 0.8256 0.3374 0.1274 0.115 Uiso 1 1 calc R
C7 C 0.8759(5) 0.37326(14) 0.06478(15) 0.132(2) Uani 1 1 d G
H7 H 0.8758 0.4203 0.0721 0.158 Uiso 1 1 calc R
C1 C 0.9549(10) 0.3912(4) -0.0469(2) 0.217(5) Uani 1 1 d .
H1A H 0.9723 0.4280 -0.0683 0.326 Uiso 1 1 calc R
H1B H 0.8512 0.3642 -0.0553 0.326 Uiso 1 1 calc R
H1C H 1.0594 0.3617 -0.0465 0.326 Uiso 1 1 calc R
C8 C 0.8212(5) 0.20112(18) 0.12342(13) 0.0602(10) Uani 1 1 d .
C9 C 0.8987(7) 0.1335(2) 0.11592(15) 0.0908(15) Uani 1 1 d .
C10 C 0.7501(5) 0.21702(17) 0.16330(13) 0.0580(10) Uani 1 1 d .
H10 H 0.7061 0.2621 0.1663 0.070 Uiso 1 1 calc R
C11 C 0.7326(5) 0.17265(16) 0.20289(12) 0.0529(9) Uani 1 1 d .
C12 C 0.6690(5) 0.09968(16) 0.19628(12) 0.0520(9) Uani 1 1 d .
C13 C 0.5270(5) 0.08525(17) 0.16742(12) 0.0616(11) Uani 1 1 d .
H13 H 0.4764 0.1208 0.1504 0.074 Uiso 1 1 calc R
C14 C 0.4603(6) 0.01841(19) 0.16387(13) 0.0695(11) Uani 1 1 d .
H14 H 0.3624 0.0097 0.1452 0.083 Uiso 1 1 calc R
C15 C 0.5366(6) -0.03524(19) 0.18755(14) 0.0718(12) Uani 1 1 d .
H15 H 0.4913 -0.0802 0.1848 0.086 Uiso 1 1 calc R
C16 C 0.6803(6) -0.02213(18) 0.21528(14) 0.0714(12) Uani 1 1 d .
H16 H 0.7340 -0.0586 0.2309 0.086 Uiso 1 1 calc R
C17 C 0.7460(6) 0.04474(17) 0.22025(11) 0.0618(10) Uani 1 1 d .
H17 H 0.8420 0.0532 0.2396 0.074 Uiso 1 1 calc R
C18 C 0.7650(5) 0.19670(16) 0.24432(13) 0.0574(10) Uani 1 1 d .
H18 H 0.7435 0.1664 0.2681 0.069 Uiso 1 1 calc R
C19 C 0.8319(5) 0.26694(17) 0.25564(14) 0.0586(10) Uani 1 1 d .
C20 C 0.8372(5) 0.29131(17) 0.30325(13) 0.0557(9) Uani 1 1 d .
C21 C 0.9137(5) 0.35515(18) 0.31258(14) 0.0654(11) Uani 1 1 d .
H21 H 0.9608 0.3814 0.2891 0.078 Uiso 1 1 calc R
C22 C 0.9224(6) 0.38104(19) 0.35565(16) 0.0725(12) Uani 1 1 d .
H22 H 0.9722 0.4247 0.3610 0.087 Uiso 1 1 calc R
C23 C 0.8572(6) 0.3422(2) 0.39058(15) 0.0732(12) Uani 1 1 d .
C24 C 0.7806(5) 0.2775(2) 0.38214(15) 0.0750(12) Uani 1 1 d .
H24 H 0.7364 0.2509 0.4058 0.090 Uiso 1 1 calc R
C25 C 0.7701(5) 0.25289(18) 0.33899(14) 0.0649(11) Uani 1 1 d .
H25 H 0.7172 0.2098 0.3336 0.078 Uiso 1 1 calc R
C26 C 0.9070(7) 0.4304(2) 0.44658(16) 0.1211(19) Uani 1 1 d .
H26A H 0.9002 0.4360 0.4786 0.182 Uiso 1 1 calc R
H26B H 0.8265 0.4627 0.4323 0.182 Uiso 1 1 calc R
H26C H 1.0281 0.4392 0.4367 0.182 Uiso 1 1 calc R
N1 N 0.9632(8) 0.0816(2) 0.10820(15) 0.153(2) Uani 1 1 d .
O1 O 0.9308(7) 0.4169(2) -0.00835(17) 0.1772(18) Uani 1 1 d .
O2 O 0.8854(4) 0.30586(12) 0.22565(9) 0.0777(8) Uani 1 1 d .
O3 O 0.8569(4) 0.36107(16) 0.43486(10) 0.1011(10) Uani 1 1 d .

loop_
_atom_site_aniso_label
_atom_site_aniso_U_11
_atom_site_aniso_U_22
_atom_site_aniso_U_33
_atom_site_aniso_U_23
_atom_site_aniso_U_13
_atom_site_aniso_U_12
C2 0.101(5) 0.187(6) 0.142(6) 0.101(6) -0.036(4) -0.048(5)
C3 0.122(5) 0.221(7) 0.063(3) 0.046(4) -0.015(3) -0.070(5)
C4 0.109(4) 0.155(5) 0.071(3) 0.023(3) -0.006(3) -0.053(4)
C5 0.061(3) 0.097(3) 0.061(3) 0.022(2) -0.001(2) -0.012(3)
C6 0.092(4) 0.083(3) 0.112(4) 0.045(3) 0.010(3) 0.002(3)
C7 0.124(5) 0.125(4) 0.147(5) 0.069(4) 0.003(5) -0.009(4)
C1 0.154(7) 0.397(13) 0.101(5) -0.119(7) 0.042(5) -0.010(7)
C8 0.061(3) 0.061(2) 0.059(2) 0.003(2) 0.003(2) -0.005(2)
C9 0.113(4) 0.079(3) 0.080(3) 0.002(3) 0.038(3) 0.008(3)
C10 0.059(2) 0.0474(19) 0.067(3) 0.007(2) -0.005(2) 0.0057(19)
C11 0.054(3) 0.0462(19) 0.059(2) 0.0087(19) 0.000(2) 0.0046(18)
C12 0.061(3) 0.044(2) 0.051(2) 0.0024(17) 0.009(2) 0.0026(19)
C13 0.073(3) 0.052(2) 0.060(2) 0.0040(19) -0.006(2) 0.001(2)
C14 0.081(3) 0.063(2) 0.065(3) -0.006(2) -0.008(2) -0.008(2)
C15 0.089(4) 0.050(2) 0.077(3) -0.006(2) 0.012(3) -0.011(2)
C16 0.092(4) 0.045(2) 0.078(3) 0.007(2) 0.010(3) 0.005(2)
C17 0.070(3) 0.054(2) 0.061(2) 0.0056(18) -0.007(2) 0.007(2)
C18 0.060(3) 0.048(2) 0.064(3) 0.0123(19) 0.001(2) -0.002(2)
C19 0.060(3) 0.049(2) 0.067(3) 0.015(2) 0.000(2) -0.001(2)
C20 0.050(2) 0.047(2) 0.071(3) 0.006(2) -0.007(2) 0.0032(19)
C21 0.070(3) 0.055(2) 0.072(3) 0.005(2) -0.005(2) -0.001(2)
C22 0.076(3) 0.054(2) 0.087(3) 0.000(2) -0.013(3) -0.004(2)
C23 0.069(3) 0.081(3) 0.070(3) -0.013(3) -0.003(3) 0.005(3)
C24 0.071(3) 0.077(3) 0.077(3) 0.003(2) 0.007(3) -0.009(2)
C25 0.063(3) 0.058(2) 0.073(3) -0.006(2) 0.003(2) -0.007(2)
C26 0.152(5) 0.110(4) 0.102(4) -0.044(3) -0.012(4) 0.006(4)
N1 0.217(6) 0.093(3) 0.148(4) -0.006(3) 0.081(4) 0.043(4)
O1 0.214(5) 0.146(3) 0.172(4) 0.008(3) 0.005(4) -0.011(4)
O2 0.102(2) 0.0585(16) 0.0729(18) 0.0096(14) 0.0090(17) -0.0144(15)
O3 0.118(3) 0.106(2) 0.079(2) -0.0247(18) -0.001(2) -0.010(2)

loop_
_atom_type_symbol
_atom_type_description
_atom_type_scat_dispersion_real
_atom_type_scat_dispersion_imag
_atom_type_scat_source
C C 0.0033 0.0016 'International Tables Vol C Tables 4.2.6.8 and 6.1.1.4'
H H 0.0000 0.0000 'International Tables Vol C Tables 4.2.6.8 and 6.1.1.4'
N N 0.0061 0.0033 'International Tables Vol C Tables 4.2.6.8 and 6.1.1.4'
O O 0.0106 0.0060 'International Tables Vol C Tables 4.2.6.8 and 6.1.1.4'

loop_
_geom_angle_atom_site_label_1
_geom_angle_atom_site_label_2
_geom_angle_atom_site_label_3
_geom_angle
C3 C2 C7 120.0
C3 C2 O1 131.1(4)
C7 C2 O1 108.9(4)
C4 C3 C2 120.0
C4 C3 H3 120.0
C2 C3 H3 120.0
C3 C4 C5 120.0
C3 C4 H4 120.0
C5 C4 H4 120.0
C6 C5 C4 120.0
C6 C5 C8 118.7(3)
C4 C5 C8 121.2(3)
C5 C6 C7 120.0
C5 C6 H6 120.0
C7 C6 H6 120.0
C6 C7 C2 120.0
C6 C7 H7 120.0
C2 C7 H7 120.0
O1 C1 H1A 109.5
O1 C1 H1B 109.5
H1A C1 H1B 109.5
O1 C1 H1C 109.5
H1A C1 H1C 109.5
H1B C1 H1C 109.5
C10 C8 C9 120.2(3)
C10 C8 C5 123.0(3)
C9 C8 C5 116.4(4)
N1 C9 C8 176.7(5)
C8 C10 C11 128.3(3)
C8 C10 H10 115.9
C11 C10 H10 115.9
C18 C11 C10 121.7(3)
C18 C11 C12 120.2(3)
C10 C11 C12 118.1(3)
C13 C12 C17 118.4(3)
C13 C12 C11 120.6(3)
C17 C12 C11 120.9(3)
C14 C13 C12 120.4(3)
C14 C13 H13 119.8
C12 C13 H13 119.8
C15 C14 C13 120.8(4)
C15 C14 H14 119.6
C13 C14 H14 119.6
C16 C15 C14 119.5(4)
C16 C15 H15 120.2
C14 C15 H15 120.2
C15 C16 C17 120.6(4)
C15 C16 H16 119.7
C17 C16 H16 119.7
C16 C17 C12 120.2(4)
C16 C17 H17 119.9
C12 C17 H17 119.9
C11 C18 C19 125.9(3)
C11 C18 H18 117.1
C19 C18 H18 117.1
O2 C19 C18 119.9(4)
O2 C19 C20 119.3(3)
C18 C19 C20 120.8(3)
C21 C20 C25 117.8(4)
C21 C20 C19 118.7(3)
C25 C20 C19 123.5(3)
C22 C21 C20 121.8(4)
C22 C21 H21 119.1
C20 C21 H21 119.1
C23 C22 C21 119.6(4)
C23 C22 H22 120.2
C21 C22 H22 120.2
O3 C23 C22 126.1(4)
O3 C23 C24 114.2(4)
C22 C23 C24 119.7(4)
C25 C24 C23 120.1(4)
C25 C24 H24 120.0
C23 C24 H24 120.0
C24 C25 C20 120.9(4)
C24 C25 H25 119.5
C20 C25 H25 119.5
O3 C26 H26A 109.5
O3 C26 H26B 109.5
H26A C26 H26B 109.5
O3 C26 H26C 109.5
H26A C26 H26C 109.5
H26B C26 H26C 109.5
C1 O1 C2 102.4(5)
C23 O3 C26 118.9(4)

loop_
_geom_bond_atom_site_label_1
_geom_bond_atom_site_label_2
_geom_bond_distance
C2 C3 1.3900
C2 C7 1.3900
C2 O1 1.516(5)
C3 C4 1.3900
C3 H3 0.9300
C4 C5 1.3900
C4 H4 0.9300
C5 C6 1.3900
C5 C8 1.489(4)
C6 C7 1.3900
C6 H6 0.9300
C7 H7 0.9300
C1 O1 1.261(5)
C1 H1A 0.9600
C1 H1B 0.9600
C1 H1C 0.9600
C8 C10 1.334(5)
C8 C9 1.438(6)
C9 N1 1.128(5)
C10 C11 1.459(4)
C10 H10 0.9300
C11 C18 1.338(5)
C11 C12 1.492(4)
C12 C13 1.387(5)
C12 C17 1.396(4)
C13 C14 1.380(4)
C13 H13 0.9300
C14 C15 1.371(5)
C14 H14 0.9300
C15 C16 1.371(5)
C15 H15 0.9300
C16 C17 1.382(5)
C16 H16 0.9300
C17 H17 0.9300
C18 C19 1.476(4)
C18 H18 0.9300
C19 O2 1.230(4)
C19 C20 1.492(5)
C20 C21 1.380(4)
C20 C25 1.387(5)
C21 C22 1.376(5)
C21 H21 0.9300
C22 C23 1.367(5)
C22 H22 0.9300
C23 O3 1.366(4)
C23 C24 1.390(5)
C24 C25 1.370(5)
C24 H24 0.9300
C25 H25 0.9300
C26 O3 1.426(5)
C26 H26A 0.9600
C26 H26B 0.9600
C26 H26C 0.9600

loop_
_geom_torsion_atom_site_label_1
_geom_torsion_atom_site_label_2
_geom_torsion_atom_site_label_3
_geom_torsion_atom_site_label_4
_geom_torsion
C7 C2 C3 C4 0.0
O1 C2 C3 C4 -178.5(4)
C2 C3 C4 C5 0.0
C3 C4 C5 C6 0.0
C3 C4 C5 C8 -177.4(3)
C4 C5 C6 C7 0.0
C8 C5 C6 C7 177.5(3)
C5 C6 C7 C2 0.0
C3 C2 C7 C6 0.0
O1 C2 C7 C6 178.8(3)
C6 C5 C8 C10 19.2(5)
C4 C5 C8 C10 -163.4(3)
C6 C5 C8 C9 -153.2(3)
C4 C5 C8 C9 24.2(5)
C9 C8 C10 C11 -2.2(6)
C5 C8 C10 C11 -174.3(3)
C8 C10 C11 C18 138.7(4)
C8 C10 C11 C12 -44.0(6)
C18 C11 C12 C13 134.3(4)
C10 C11 C12 C13 -43.1(5)
C18 C11 C12 C17 -43.2(5)
C10 C11 C12 C17 139.4(3)
C17 C12 C13 C14 2.2(5)
C11 C12 C13 C14 -175.3(3)
C12 C13 C14 C15 -2.2(6)
C13 C14 C15 C16 0.4(6)
C14 C15 C16 C17 1.4(6)
C15 C16 C17 C12 -1.3(6)
C13 C12 C17 C16 -0.5(5)
C11 C12 C17 C16 177.1(4)
C10 C11 C18 C19 -4.1(6)
C12 C11 C18 C19 178.6(3)
C11 C18 C19 O2 -9.7(6)
C11 C18 C19 C20 170.9(4)
O2 C19 C20 C21 -4.5(5)
C18 C19 C20 C21 175.0(3)
O2 C19 C20 C25 176.0(4)
C18 C19 C20 C25 -4.5(5)
C25 C20 C21 C22 -0.8(6)
C19 C20 C21 C22 179.7(4)
C20 C21 C22 C23 1.5(6)
C21 C22 C23 O3 179.9(4)
C21 C22 C23 C24 -1.0(6)
O3 C23 C24 C25 179.0(4)
C22 C23 C24 C25 -0.2(6)
C23 C24 C25 C20 0.8(6)
C21 C20 C25 C24 -0.4(6)
C19 C20 C25 C24 179.1(4)
C3 C2 O1 C1 -0.7(7)
C7 C2 O1 C1 -179.4(5)
C22 C23 O3 C26 8.5(6)
C24 C23 O3 C26 -170.7(4)
